data_2101816
loop_
_publ_author_name
'Fu, T. Y.'
'Scheffer, J. R.'
'Trotter, J.'

_publ_section_title
;
 Structures and Photochemistry of Inclusion Compounds of
 9,10-Dihydro-9,10-ethenoanthracene-11,12-bis(diphenylmethanol)
;
_journal_issue 2
_journal_name_full 'Acta Crystallographica Section B'
_journal_page_first 300
_journal_page_last 305
_journal_paper_doi 10.1107/S0108768196013614
_journal_volume 53
_journal_year 1997
_chemical_formula_moiety 'C42 H32 O2. C3 H6 O'
_chemical_formula_sum 'C45 H38 O3'
_chemical_formula_weight 626.79
_space_group_IT_number 14
_symmetry_cell_setting monoclinic
_symmetry_space_group_name_Hall '-P 2yn'
_symmetry_space_group_name_H-M 'P 1 21/n 1'
_cell_angle_alpha 90
_cell_angle_beta 95.916(7)
_cell_angle_gamma 90
_cell_formula_units_Z 4
_cell_length_a 10.2100(10)
_cell_length_b 21.152(3)
_cell_length_c 16.4620(10)
_cell_measurement_reflns_used 24
_cell_measurement_temperature 294
_cell_measurement_theta_max 51.5
_cell_measurement_theta_min 44.1
_cell_volume 3536.2(6)
_computing_cell_refinement 'MSC/AFC (MSC, 1988)'
_computing_data_collection 'MSC/AFC (MSC, 1988)'
_computing_data_reduction 'TEXSAN (MSC, 1995)'
_computing_publication_material 'TEXSAN (MSC, 1995)'
_computing_structure_refinement 'TEXSAN (MSC, 1995)'
_computing_structure_solution
;
MITHRIL84 (Gilmore, 1984)
;
_diffrn_ambient_temperature 294
_diffrn_measurement_device 'Rigaku AFC6S'
_diffrn_measurement_method \w-2\q
_diffrn_radiation_monochromator graphite
_diffrn_radiation_source 'X-ray tube'
_diffrn_radiation_type CuK\a
_diffrn_radiation_wavelength 1.5418
_diffrn_reflns_av_R_equivalents 0.014
_diffrn_reflns_limit_h_max 12
_diffrn_reflns_limit_h_min 0
_diffrn_reflns_limit_k_max 26
_diffrn_reflns_limit_k_min 0
_diffrn_reflns_limit_l_max 20
_diffrn_reflns_limit_l_min -20
_diffrn_reflns_number 7883
_diffrn_reflns_reduction_process 'Lp corrections applied'
_diffrn_reflns_theta_max 77.62
_diffrn_reflns_theta_min 2.09
_diffrn_standards_decay_% 4
_diffrn_standards_interval_count 200
_diffrn_standards_number 3
_exptl_absorpt_coefficient_mu 0.564
_exptl_absorpt_correction_T_max 0.998
_exptl_absorpt_correction_T_min 0.945
_exptl_absorpt_correction_type
;
\y scans (North, Phillips & Mathews, 1968)
;
_exptl_crystal_colour colorless
_exptl_crystal_density_diffrn 1.177
_exptl_crystal_density_meas ?
_exptl_crystal_description prism
_exptl_crystal_F_000 1328
_exptl_crystal_size_max 0.50
_exptl_crystal_size_mid 0.30
_exptl_crystal_size_min 0.20
_refine_diff_density_max 0.15
_refine_diff_density_min -0.15
_refine_ls_extinction_coef 0.000002691
_refine_ls_extinction_method 'Zachariasen (1967)'
_refine_ls_goodness_of_fit_obs 2.810
_refine_ls_hydrogen_treatment 'refall (except acetone H)'
_refine_ls_matrix_type full
_refine_ls_number_constraints 20
_refine_ls_number_parameters 471
_refine_ls_number_reflns 4831
_refine_ls_number_restraints 0
_refine_ls_R_factor_obs 0.0430
_refine_ls_shift/esd_max 0.31
_refine_ls_shift/esd_mean 0.0000
_refine_ls_structure_factor_coef F
_refine_ls_weighting_details 'w = 1/[\s^2^(Fo) + 0.00001|Fo|^2^]'
_refine_ls_weighting_scheme calc
_refine_ls_wR_factor_obs 0.0460
_reflns_number_observed 4831
_reflns_number_total 7449
_reflns_observed_criterion >3.00\s(I)
_cod_data_source_file fg0007.cif
_cod_data_source_block 2_acetone
_cod_depositor_comments
;
The following automatic conversions were performed:

'_refine_ls_weighting_scheme' value 'w = 1/[\s^2^(Fo) +
0.00001|Fo|^2^]' was changed to 'calc'. New tag
'_refine_ls_weighting_details' was created. The value of the new tag
was set to 'w = 1/[\s^2^(Fo) + 0.00001|Fo|^2^]'.

Automatic conversion script
Id: cif_fix_values 3143 2015-03-26 13:38:13Z robertas 
;
_cod_original_cell_volume 3536.2(7)
_cod_original_sg_symbol_H-M 'P 21/n'
_cod_original_formula_sum 'C45 H38 O3 '
_cod_database_code 2101816
_cod_database_fobs_code 2101816

loop_
_symmetry_equiv_pos_as_xyz
'   +x,   +y,   +z'
1/2-x,1/2+y,1/2-z
'   -x,   -y,   -z'
1/2+x,1/2-y,1/2+z

loop_
_atom_site_aniso_label
_atom_site_aniso_U_11
_atom_site_aniso_U_22
_atom_site_aniso_U_33
_atom_site_aniso_U_12
_atom_site_aniso_U_13
_atom_site_aniso_U_23
O(1) 0.0326(7) 0.0566(8) 0.0658(9) -0.0062(6) 0.0061(6) -0.0011(7)
O(2) 0.0725(10) 0.0528(8) 0.0477(8) 0.0046(7) 0.0189(7) 0.0012(6)
O(3a) 0.173(5) 0.098(3) 0.078(3) 0.005(3) 0.039(3) 0.011(2)
O(3b) 0.320(10) 0.079(4) 0.110(6) -0.071(7) 0.122(8) -0.029(4)
C(1) 0.0480(10) 0.097(2) 0.0430(10) -0.0190(10) 0.0066(9) -0.0020(10)
C(2) 0.0410(10) 0.142(3) 0.0470(10) -0.023(2) 0.0055(10) -0.0080(10)
C(3) 0.0370(10) 0.157(3) 0.0500(10) 0.009(2) 0.0022(10) -0.006(2)
C(4) 0.0470(10) 0.106(2) 0.0490(10) 0.0140(10) 0.0064(9) -0.0030(10)
C(5) 0.0510(10) 0.091(2) 0.0480(10) -0.0040(10) 0.0056(9) -0.0140(10)
C(6) 0.0620(10) 0.128(2) 0.0400(10) -0.009(2) 0.0020(10) -0.0110(10)
C(7) 0.0610(10) 0.119(2) 0.0430(10) -0.0070(10) -0.0010(10) 0.0150(10)
C(8) 0.0520(10) 0.085(2) 0.0510(10) -0.0050(10) 0.0036(9) 0.0130(10)
C(9) 0.0410(10) 0.0540(10) 0.0424(10) -0.0058(9) 0.0047(8) 0.0004(9)
C(10) 0.0440(10) 0.0570(10) 0.0450(10) 0.0049(9) 0.0063(8) -0.0060(9)
C(11) 0.0336(9) 0.0480(10) 0.0377(9) -0.0038(8) 0.0013(7) -0.0006(8)
C(12) 0.0346(9) 0.0490(10) 0.0403(9) 0.0000(8) 0.0035(7) -0.0027(8)
C(13) 0.0380(10) 0.0790(10) 0.0343(9) -0.0074(10) 0.0060(7) 0.0002(9)
C(14) 0.0400(10) 0.0810(10) 0.0366(9) 0.0048(10) 0.0061(8) -0.0027(9)
C(15) 0.0344(10) 0.0750(10) 0.0412(10) -0.0021(9) 0.0066(8) -0.0040(9)
C(16) 0.0352(10) 0.0720(10) 0.0408(10) -0.0064(9) 0.0049(8) 0.0028(9)
C(17) 0.0313(9) 0.0443(10) 0.0480(10) -0.0012(7) 0.0032(7) -0.0001(8)
C(18) 0.0510(10) 0.0450(10) 0.0440(10) 0.0010(9) 0.0068(8) -0.0037(8)
C(19) 0.0400(10) 0.0520(10) 0.0520(10) 0.0037(8) 0.0014(8) -0.0006(9)
C(20) 0.0560(10) 0.0630(10) 0.0570(10) 0.0050(10) -0.0086(10) -0.0010(10)
C(21) 0.081(2) 0.088(2) 0.064(2) 0.0140(10) -0.0200(10) 0.0060(10)
C(22) 0.110(2) 0.077(2) 0.093(2) 0.021(2) -0.026(2) 0.021(2)
C(23) 0.124(3) 0.055(2) 0.107(2) 0.005(2) -0.029(2) 0.013(2)
C(24) 0.081(2) 0.0520(10) 0.073(2) 0.0000(10) -0.0180(10) 0.0030(10)
C(25) 0.0380(9) 0.0431(10) 0.0438(9) 0.0013(8) 0.0054(7) -0.0008(8)
C(26) 0.0420(10) 0.0760(10) 0.0610(10) 0.0040(10) 0.0076(10) -0.0130(10)
C(27) 0.067(2) 0.081(2) 0.0560(10) 0.0080(10) 0.0170(10) -0.0140(10)
C(28) 0.073(2) 0.0670(10) 0.0450(10) 0.0020(10) 0.0030(10) -0.0070(10)
C(29) 0.0500(10) 0.083(2) 0.0510(10) -0.0030(10) -0.0035(10) -0.0060(10)
C(30) 0.0430(10) 0.0700(10) 0.0440(10) -0.0002(10) 0.0053(8) -0.0029(10)
C(31) 0.0610(10) 0.0530(10) 0.0500(10) 0.0080(10) 0.0042(9) 0.0033(9)
C(32) 0.070(2) 0.075(2) 0.0660(10) 0.0100(10) -0.0110(10) 0.0000(10)
C(33) 0.085(2) 0.119(3) 0.092(2) 0.018(2) -0.026(2) 0.006(2)
C(34) 0.099(3) 0.124(3) 0.124(3) 0.049(2) -0.020(2) 0.008(2)
C(35) 0.116(3) 0.086(2) 0.120(3) 0.048(2) -0.002(2) -0.003(2)
C(36) 0.084(2) 0.063(2) 0.080(2) 0.0200(10) -0.0010(10) -0.0060(10)
C(37) 0.0490(10) 0.0470(10) 0.0600(10) -0.0007(9) 0.0096(9) -0.0012(9)
C(38) 0.083(2) 0.072(2) 0.070(2) -0.0200(10) 0.0130(10) 0.0040(10)
C(39) 0.090(2) 0.080(2) 0.102(2) -0.036(2) 0.022(2) 0.001(2)
C(40) 0.066(2) 0.079(2) 0.108(2) -0.0220(10) -0.003(2) -0.007(2)
C(41) 0.070(2) 0.072(2) 0.083(2) -0.0130(10) -0.0140(10) 0.0030(10)
C(42) 0.0560(10) 0.0600(10) 0.0690(10) -0.0090(10) -0.0060(10) 0.0030(10)
C(43b) 0.150(10) 0.065(5) 0.072(6) 0.000(8) 0.033(8) 0.001(5)
C(43a) 0.112(6) 0.107(5) 0.079(4) 0.000(5) 0.022(4) 0.006(3)
C(44a) 0.50(3) 0.37(3) 0.24(2) 0.28(3) 0.21(2) 0.10(2)
C(44b) 0.41(3) 0.076(6) 0.160(10) -0.032(9) 0.180(10) -0.016(6)
C(45b) 0.151(8) 0.092(6) 0.063(5) 0.002(7) 0.028(5) -0.018(5)
C(45a) 0.190(8) 0.125(5) 0.082(4) -0.011(5) 0.043(4) 0.008(3)

loop_
_atom_site_label
_atom_site_fract_x
_atom_site_fract_y
_atom_site_fract_z
_atom_site_U_iso_or_equiv
_atom_site_thermal_displace_type
_atom_site_calc_flag
_atom_site_refinement_flags
_atom_site_occupancy
O(1) 0.29620(10) 0.21001(7) 0.20797(9) 0.0516(4) Uani d . 1.000
O(2) 0.43990(10) 0.12036(7) 0.27571(8) 0.0568(4) Uani d . 1.000
O(3a) 0.4397(6) 0.0541(2) 0.4201(3) 0.115(2) Uani d P 0.606
O(3b) 0.316(2) 0.0583(4) 0.3970(5) 0.164(4) Uani d P 0.394
C(1) 0.8535(2) 0.26280(10) 0.14970(10) 0.0624(7) Uani d . 1.000
C(2) 0.9761(2) 0.2342(2) 0.16320(10) 0.0767(9) Uani d . 1.000
C(3) 0.9891(2) 0.1700(2) 0.15410(10) 0.0815(9) Uani d . 1.000
C(4) 0.8810(2) 0.13270(10) 0.13130(10) 0.0670(7) Uani d . 1.000
C(5) 0.5555(2) 0.13370(10) -0.06650(10) 0.0633(7) Uani d . 1.000
C(6) 0.5154(2) 0.1712(2) -0.13360(10) 0.0768(8) Uani d . 1.000
C(7) 0.4994(2) 0.2353(2) -0.12520(10) 0.0748(8) Uani d . 1.000
C(8) 0.5248(2) 0.26390(10) -0.04900(10) 0.0629(7) Uani d . 1.000
C(9) 0.6031(2) 0.24799(10) 0.10510(10) 0.0457(5) Uani d . 1.000
C(10) 0.6281(2) 0.12950(10) 0.08900(10) 0.0483(5) Uani d . 1.000
C(11) 0.5136(2) 0.21011(8) 0.15770(10) 0.0401(5) Uani d . 1.000
C(12) 0.5332(2) 0.14765(8) 0.15270(10) 0.0414(5) Uani d . 1.000
C(13) 0.7443(2) 0.22590(10) 0.12610(10) 0.0504(6) Uani d . 1.000
C(14) 0.7582(2) 0.16090(10) 0.11710(10) 0.0523(6) Uani d . 1.000
C(15) 0.5801(2) 0.16170(10) 0.00910(10) 0.0499(6) Uani d . 1.000
C(16) 0.5657(2) 0.22670(10) 0.01770(10) 0.0493(5) Uani d . 1.000
C(17) 0.4107(2) 0.24726(8) 0.20050(10) 0.0413(5) Uani d . 1.000
C(18) 0.4875(2) 0.09332(9) 0.20400(10) 0.0468(5) Uani d . 1.000
C(19) 0.3582(2) 0.30139(9) 0.14420(10) 0.0483(5) Uani d . 1.000
C(20) 0.2777(2) 0.28670(10) 0.07350(10) 0.0600(7) Uani d . 1.000
C(21) 0.2280(3) 0.33320(10) 0.0207(2) 0.0798(9) Uani d . 1.000
C(22) 0.2566(3) 0.3952(2) 0.0376(2) 0.0960(10) Uani d . 1.000
C(23) 0.3351(3) 0.41100(10) 0.1072(2) 0.0980(10) Uani d . 1.000
C(24) 0.3862(2) 0.36420(10) 0.1602(2) 0.0708(7) Uani d . 1.000
C(25) 0.4659(2) 0.27190(8) 0.28450(10) 0.0415(5) Uani d . 1.000
C(26) 0.3789(2) 0.29040(10) 0.33910(10) 0.0595(7) Uani d . 1.000
C(27) 0.4225(2) 0.31370(10) 0.41510(10) 0.0672(7) Uani d . 1.000
C(28) 0.5543(2) 0.32020(10) 0.43770(10) 0.0619(7) Uani d . 1.000
C(29) 0.6422(2) 0.30260(10) 0.38470(10) 0.0616(7) Uani d . 1.000
C(30) 0.5982(2) 0.27790(10) 0.30860(10) 0.0523(6) Uani d . 1.000
C(31) 0.6101(2) 0.05422(9) 0.23320(10) 0.0549(6) Uani d . 1.000
C(32) 0.7023(2) 0.08000(10) 0.2914(2) 0.0719(8) Uani d . 1.000
C(33) 0.8171(3) 0.0488(2) 0.3169(2) 0.1010(10) Uani d . 1.000
C(34) 0.8419(4) -0.0092(2) 0.2846(2) 0.1180(10) Uani d . 1.000
C(35) 0.7532(4) -0.0358(2) 0.2272(2) 0.1080(10) Uani d . 1.000
C(36) 0.6368(3) -0.00420(10) 0.2013(2) 0.0764(8) Uani d . 1.000
C(37) 0.3766(2) 0.05473(9) 0.15850(10) 0.0514(6) Uani d . 1.000
C(38) 0.3189(3) 0.00570(10) 0.1983(2) 0.0746(8) Uani d . 1.000
C(39) 0.2153(3) -0.02850(10) 0.1595(2) 0.0900(10) Uani d . 1.000
C(40) 0.1676(3) -0.01520(10) 0.0804(2) 0.0849(9) Uani d . 1.000
C(41) 0.2240(2) 0.03230(10) 0.0402(2) 0.0769(8) Uani d . 1.000
C(42) 0.3272(2) 0.06730(10) 0.07910(10) 0.0626(7) Uani d . 1.000
C(43a) 0.3933(9) 0.0828(4) 0.4746(5) 0.099(3) Uani d P 0.606
C(43b) 0.308(2) 0.0881(5) 0.4556(7) 0.096(4) Uani d P 0.394
C(44a) 0.305(3) 0.1300(10) 0.4550(10) 0.360(10) Uani d P 0.606
C(44b) 0.236(2) 0.0703(4) 0.5244(8) 0.206(7) Uani d P 0.394
C(45a) 0.4151(9) 0.0640(3) 0.5602(3) 0.130(3) Uani d P 0.606
C(45b) 0.362(2) 0.1546(7) 0.4573(7) 0.101(3) Uani d P 0.394
H(1) 0.324(2) 0.1750(10) 0.241(2) 0.105(10) Uiso d . 1.000
H(2) 0.420(3) 0.0930(10) 0.312(2) 0.120(10) Uiso d . 1.000
H(3) 0.841(2) 0.3087(9) 0.1550(10) 0.055(6) Uiso d . 1.000
H(4) 1.052(2) 0.2600(10) 0.1780(10) 0.082(7) Uiso d . 1.000
H(5) 1.073(2) 0.1520(10) 0.1640(10) 0.094(8) Uiso d . 1.000
H(6) 0.883(2) 0.0860(10) 0.1260(10) 0.074(7) Uiso d . 1.000
H(7) 0.571(2) 0.0880(10) -0.0690(10) 0.073(7) Uiso d . 1.000
H(8) 0.498(2) 0.1520(10) -0.1870(10) 0.083(7) Uiso d . 1.000
H(9) 0.469(2) 0.2620(10) -0.1720(10) 0.086(8) Uiso d . 1.000
H(10) 0.512(2) 0.3110(10) -0.0420(10) 0.066(6) Uiso d . 1.000
H(11) 0.593(2) 0.2943(8) 0.1100(10) 0.045(5) Uiso d . 1.000
H(12) 0.633(2) 0.0839(9) 0.0820(10) 0.057(6) Uiso d . 1.000
H(13) 0.259(2) 0.2428(10) 0.0640(10) 0.068(7) Uiso d . 1.000
H(14) 0.171(2) 0.3220(10) -0.0270(10) 0.094(8) Uiso d . 1.000
H(15) 0.214(3) 0.4260(10) 0.003(2) 0.116(10) Uiso d . 1.000
H(16) 0.356(3) 0.4570(10) 0.122(2) 0.117(10) Uiso d . 1.000
H(17) 0.438(2) 0.3735(10) 0.2110(10) 0.077(7) Uiso d . 1.000
H(18) 0.292(2) 0.2868(9) 0.3230(10) 0.063(6) Uiso d . 1.000
H(19) 0.360(2) 0.3263(10) 0.4510(10) 0.077(7) Uiso d . 1.000
H(20) 0.584(2) 0.3341(10) 0.4910(10) 0.073(7) Uiso d . 1.000
H(21) 0.734(2) 0.3067(9) 0.3980(10) 0.066(6) Uiso d . 1.000
H(22) 0.662(2) 0.2654(9) 0.2720(10) 0.059(6) Uiso d . 1.000
H(23) 0.683(2) 0.1190(10) 0.3110(10) 0.081(8) Uiso d . 1.000
H(24) 0.888(3) 0.0720(10) 0.360(2) 0.120(10) Uiso d . 1.000
H(25) 0.929(3) -0.0280(10) 0.304(2) 0.140(10) Uiso d . 1.000
H(26) 0.762(3) -0.078(2) 0.204(2) 0.160(10) Uiso d . 1.000
H(27) 0.574(2) -0.0220(10) 0.1620(10) 0.079(8) Uiso d . 1.000
H(28) 0.356(2) -0.0050(10) 0.253(2) 0.093(9) Uiso d . 1.000
H(29) 0.179(3) -0.0610(10) 0.189(2) 0.120(10) Uiso d . 1.000
H(30) 0.086(2) -0.0420(10) 0.0520(10) 0.096(8) Uiso d . 1.000
H(31) 0.194(2) 0.0410(10) -0.017(2) 0.103(9) Uiso d . 1.000
H(32) 0.369(2) 0.1030(10) 0.0510(10) 0.073(7) Uiso d . 1.000
H(33a) 0.2682 0.1487 0.5033 0.403 Uiso d P 0.606
H(33b) 0.2492 0.1031 0.5678 0.264 Uiso d P 0.394
H(34a) 0.3340 0.1627 0.4199 0.403 Uiso d P 0.606
H(34b) 0.1426 0.0663 0.5054 0.264 Uiso d P 0.394
H(35a) 0.2195 0.1100 0.4210 0.403 Uiso d P 0.606
H(35b) 0.2707 0.0293 0.5473 0.264 Uiso d P 0.394
H(36b) 0.4591 0.1516 0.4504 0.128 Uiso d P 0.394
H(36a) 0.3699 0.0939 0.5939 0.156 Uiso d P 0.606
H(37b) 0.3162 0.1789 0.4158 0.128 Uiso d P 0.394
H(37a) 0.3822 0.0207 0.5673 0.156 Uiso d P 0.606
H(38b) 0.3548 0.1720 0.5131 0.128 Uiso d P 0.394
H(38a) 0.5118 0.0651 0.5782 0.156 Uiso d P 0.606

loop_
_atom_type_symbol
_atom_type_scat_dispersion_real
_atom_type_scat_dispersion_imag
_atom_type_scat_source
C 0.018 0.009
;International Tables for Crystallography
(1992, Vol. C, Tables 4.2.6.8 and 6.1.1.1)
;
H 0.000 0.000
;International Tables for Crystallography
(1992, Vol. C, Table 6.1.1.2)
;
O 0.049 0.032
;International Tables for Crystallography
(1992, Vol. C, Tables 4.2.6.8 and 6.1.1.1)
;

loop_
_geom_angle_atom_site_label_1
_geom_angle_atom_site_label_2
_geom_angle_atom_site_label_3
_geom_angle_site_symmetry_1
_geom_angle_site_symmetry_3
_geom_angle
_geom_angle_publ_flag
C(17) O(1) H(1) . . 106.0(10) no
C(18) O(2) H(2) . . 115.0(10) no
O(3b) O(3a) C(43a) 1_655 . 74.8(5) no
O(3a) O(3b) C(43b) 1_455 . 86.0(10) no
O(3a) O(3b) C(43a) 1_455 1_455 50.5(6) no
O(3a) O(3b) H(35a) 1_455 1_455 127.2 no
C(43b) O(3b) C(43a) . 1_455 36.3(8) no
C(43b) O(3b) H(35a) . 1_455 46.0 no
C(43a) O(3b) H(35a) 1_455 1_455 80.6 no
C(2) C(1) C(13) . . 119.0(3) no
C(2) C(1) H(3) . . 122.0(10) no
C(13) C(1) H(3) . . 118.0(10) no
C(1) C(2) C(3) . . 120.6(2) no
C(1) C(2) H(4) . . 119.0(10) no
C(3) C(2) H(4) . . 120.0(10) no
C(2) C(3) C(4) . . 120.9(2) no
C(2) C(3) H(5) . . 118.0(10) no
C(4) C(3) H(5) . . 120.0(10) no
C(3) C(4) C(14) . . 119.0(3) no
C(3) C(4) H(6) . . 124.0(10) no
C(14) C(4) H(6) . . 116.0(10) no
C(6) C(5) C(15) . . 119.0(2) no
C(6) C(5) H(7) . . 124.0(10) no
C(15) C(5) H(7) . . 116.0(10) no
C(5) C(6) C(7) . . 120.8(2) no
C(5) C(6) H(8) . . 120.0(10) no
C(7) C(6) H(8) . . 119.0(10) no
C(6) C(7) C(8) . . 120.5(2) no
C(6) C(7) H(9) . . 121.0(10) no
C(8) C(7) H(9) . . 118.0(10) no
C(7) C(8) C(16) . . 118.8(2) no
C(7) C(8) H(10) . . 121.0(10) no
C(16) C(8) H(10) . . 119.0(10) no
C(11) C(9) C(13) . . 108.30(10) no
C(11) C(9) C(16) . . 105.70(10) no
C(11) C(9) H(11) . . 113.2(10) no
C(13) C(9) C(16) . . 105.3(2) no
C(13) C(9) H(11) . . 113.2(10) no
C(16) C(9) H(11) . . 110.5(10) no
C(12) C(10) C(14) . . 106.00(10) no
C(12) C(10) C(15) . . 107.90(10) no
C(12) C(10) H(12) . . 111.0(10) no
C(14) C(10) C(15) . . 105.3(2) no
C(14) C(10) H(12) . . 114.0(10) no
C(15) C(10) H(12) . . 110.0(10) no
C(9) C(11) C(12) . . 112.1(2) no
C(9) C(11) C(17) . . 117.50(10) no
C(12) C(11) C(17) . . 130.1(2) no
C(10) C(12) C(11) . . 113.1(2) no
C(10) C(12) C(18) . . 115.9(2) no
C(11) C(12) C(18) . . 130.7(2) no
C(1) C(13) C(9) . . 127.4(2) no
C(1) C(13) C(14) . . 120.0(2) no
C(9) C(13) C(14) . . 112.6(2) no
C(4) C(14) C(10) . . 127.8(2) no
C(4) C(14) C(13) . . 120.5(2) no
C(10) C(14) C(13) . . 111.7(2) no
C(5) C(15) C(10) . . 127.1(2) no
C(5) C(15) C(16) . . 120.3(2) no
C(10) C(15) C(16) . . 112.6(2) no
C(8) C(16) C(9) . . 127.6(2) no
C(8) C(16) C(15) . . 120.7(2) no
C(9) C(16) C(15) . . 111.7(2) no
O(1) C(17) C(11) . . 111.20(10) no
O(1) C(17) C(19) . . 103.00(10) no
O(1) C(17) C(25) . . 109.80(10) no
C(11) C(17) C(19) . . 108.50(10) no
C(11) C(17) C(25) . . 112.50(10) no
C(19) C(17) C(25) . . 111.40(10) no
O(2) C(18) C(12) . . 107.60(10) no
O(2) C(18) C(31) . . 106.90(10) no
O(2) C(18) C(37) . . 108.50(10) no
C(12) C(18) C(31) . . 107.00(10) no
C(12) C(18) C(37) . . 112.6(2) no
C(31) C(18) C(37) . . 113.9(2) no
C(17) C(19) C(20) . . 118.6(2) no
C(17) C(19) C(24) . . 123.4(2) no
C(20) C(19) C(24) . . 117.9(2) no
C(19) C(20) C(21) . . 121.3(2) no
C(19) C(20) H(13) . . 116.0(10) no
C(21) C(20) H(13) . . 122.0(10) no
C(20) C(21) C(22) . . 120.0(2) no
C(20) C(21) H(14) . . 119.0(10) no
C(22) C(21) H(14) . . 120.0(10) no
C(21) C(22) C(23) . . 119.9(3) no
C(21) C(22) H(15) . . 117.0(10) no
C(23) C(22) H(15) . . 122.0(10) no
C(22) C(23) C(24) . . 120.2(3) no
C(22) C(23) H(16) . . 121.0(10) no
C(24) C(23) H(16) . . 118.0(10) no
C(19) C(24) C(23) . . 120.7(2) no
C(19) C(24) H(17) . . 116.0(10) no
C(23) C(24) H(17) . . 122.0(10) no
C(17) C(25) C(26) . . 118.8(2) no
C(17) C(25) C(30) . . 123.5(2) no
C(26) C(25) C(30) . . 117.7(2) no
C(25) C(26) C(27) . . 121.5(2) no
C(25) C(26) H(18) . . 117.0(10) no
C(27) C(26) H(18) . . 121.0(10) no
C(26) C(27) C(28) . . 120.1(2) no
C(26) C(27) H(19) . . 119.0(10) no
C(28) C(27) H(19) . . 120.0(10) no
C(27) C(28) C(29) . . 119.5(2) no
C(27) C(28) H(20) . . 120.0(10) no
C(29) C(28) H(20) . . 120.0(10) no
C(28) C(29) C(30) . . 120.4(2) no
C(28) C(29) H(21) . . 121.0(10) no
C(30) C(29) H(21) . . 117.0(10) no
C(25) C(30) C(29) . . 120.8(2) no
C(25) C(30) H(22) . . 119.0(10) no
C(29) C(30) H(22) . . 119.0(10) no
C(18) C(31) C(32) . . 118.6(2) no
C(18) C(31) C(36) . . 123.4(2) no
C(32) C(31) C(36) . . 118.0(2) no
C(31) C(32) C(33) . . 121.3(3) no
C(31) C(32) H(23) . . 116.0(10) no
C(33) C(32) H(23) . . 122.0(10) no
C(32) C(33) C(34) . . 119.9(3) no
C(32) C(33) H(24) . . 118.0(10) no
C(34) C(33) H(24) . . 121.0(10) no
C(33) C(34) C(35) . . 120.2(3) no
C(33) C(34) H(25) . . 114.0(10) no
C(35) C(34) H(25) . . 124.0(10) no
C(34) C(35) C(36) . . 120.0(3) no
C(34) C(35) H(26) . . 124.0(10) no
C(36) C(35) H(26) . . 115(2) no
C(31) C(36) C(35) . . 120.6(3) no
C(31) C(36) H(27) . . 117.0(10) no
C(35) C(36) H(27) . . 121.0(10) no
C(18) C(37) C(38) . . 119.7(2) no
C(18) C(37) C(42) . . 122.8(2) no
C(38) C(37) C(42) . . 117.4(2) no
C(37) C(38) C(39) . . 120.9(3) no
C(37) C(38) H(28) . . 117.0(10) no
C(39) C(38) H(28) . . 121.0(10) no
C(38) C(39) C(40) . . 120.7(3) no
C(38) C(39) H(29) . . 118.0(10) no
C(40) C(39) H(29) . . 121.0(10) no
C(39) C(40) C(41) . . 119.1(3) no
C(39) C(40) H(30) . . 119.0(10) no
C(41) C(40) H(30) . . 121.0(10) no
C(40) C(41) C(42) . . 120.5(3) no
C(40) C(41) H(31) . . 119.0(10) no
C(42) C(41) H(31) . . 119.0(10) no
C(37) C(42) C(41) . . 121.4(2) no
C(37) C(42) H(32) . . 116.0(10) no
C(41) C(42) H(32) . . 121.0(10) no
O(3b) C(43b) C(43a) . 1_455 94.0(10) no
O(3b) C(43b) C(44a) . 1_455 122.0(10) no
O(3b) C(43b) C(44b) . . 126.0(10) no
O(3b) C(43b) C(45b) . . 117.0(10) no
O(3b) C(43b) H(33a) . 1_455 153.8 no
O(3b) C(43b) H(35a) . 1_455 85.6 no
C(43a) C(43b) C(44a) 1_455 1_455 99(2) no
C(43a) C(43b) C(44b) 1_455 . 103.0(10) no
C(43a) C(43b) C(45b) 1_455 . 76.0(10) no
C(43a) C(43b) H(33a) 1_455 1_455 102.5 no
C(43a) C(43b) H(35a) 1_455 1_455 158.3 no
C(44a) C(43b) C(44b) 1_455 . 104.0(10) no
C(44a) C(43b) C(45b) 1_455 . 23(2) no
C(44a) C(43b) H(33a) 1_455 1_455 35.7 no
C(44a) C(43b) H(35a) 1_455 1_455 63.6 no
C(44b) C(43b) C(45b) . . 115.9(9) no
C(44b) C(43b) H(33a) . 1_455 69.4 no
C(44b) C(43b) H(35a) . 1_455 93.5 no
C(45b) C(43b) H(33a) . 1_455 49.1 no
C(45b) C(43b) H(35a) . 1_455 84.1 no
H(33a) C(43b) H(35a) 1_455 1_455 71.4 no
O(3a) C(43a) O(3b) . 1_655 54.7(5) no
O(3a) C(43a) C(43b) . 1_655 104.0(10) no
O(3a) C(43a) C(44a) . . 119.0(10) no
O(3a) C(43a) C(45b) . 1_655 115.8(8) no
O(3a) C(43a) C(45a) . . 122.9(7) no
O(3b) C(43a) C(43b) 1_655 1_655 49.0(10) no
O(3b) C(43a) C(44a) 1_655 . 76.0(10) no
O(3b) C(43a) C(45b) 1_655 1_655 95.6(7) no
O(3b) C(43a) C(45a) 1_655 . 137.1(7) no
C(43b) C(43a) C(44a) 1_655 . 40.0(10) no
C(43b) C(43a) C(45b) 1_655 1_655 69.0(10) no
C(43b) C(43a) C(45a) 1_655 . 114.0(10) no
C(44a) C(43a) C(45b) . 1_655 29.0(10) no
C(44a) C(43a) C(45a) . . 117.0(10) no
C(45b) C(43a) C(45a) 1_655 . 116.5(7) no
C(43b) C(44a) C(43a) 1_655 . 40.0(10) no
C(43b) C(44a) C(45b) 1_655 1_655 130(4) no
C(43b) C(44a) H(33a) 1_655 . 112.9 no
C(43b) C(44a) H(34a) 1_655 . 135.7 no
C(43b) C(44a) H(35a) 1_655 . 68.5 no
C(43b) C(44a) H(37b) 1_655 1_655 147.9 no
C(43b) C(44a) H(38b) 1_655 1_655 128.7 no
C(43a) C(44a) C(45b) . 1_655 90(3) no
C(43a) C(44a) H(33a) . . 112.8 no
C(43a) C(44a) H(34a) . . 115.8 no
C(43a) C(44a) H(35a) . . 108.2 no
C(43a) C(44a) H(37b) . 1_655 130.6 no
C(43a) C(44a) H(38b) . 1_655 96.8 no
C(45b) C(44a) H(33a) 1_655 . 92.0 no
C(45b) C(44a) H(34a) 1_655 . 44.2 no
C(45b) C(44a) H(35a) 1_655 . 149.4 no
C(45b) C(44a) H(37b) 1_655 1_655 50.2 no
C(45b) C(44a) H(38b) 1_655 1_655 46.1 no
H(33a) C(44a) H(34a) . . 111.3 no
H(33a) C(44a) H(35a) . . 102.3 no
H(33a) C(44a) H(37b) . 1_655 98.7 no
H(33a) C(44a) H(38b) . 1_655 47.5 no
H(34a) C(44a) H(35a) . . 105.1 no
H(34a) C(44a) H(37b) . 1_655 15.3 no
H(34a) C(44a) H(38b) . 1_655 81.0 no
H(35a) C(44a) H(37b) . 1_655 100.4 no
H(35a) C(44a) H(38b) . 1_655 147.5 no
H(37b) C(44a) H(38b) 1_655 1_655 77.1 no
C(43b) C(44b) H(33b) . . 109.8 no
C(43b) C(44b) H(34b) . . 108.9 no
C(43b) C(44b) H(35b) . . 109.5 no
H(33b) C(44b) H(34b) . . 110.1 no
H(33b) C(44b) H(35b) . . 108.7 no
H(34b) C(44b) H(35b) . . 109.9 no
C(43b) C(45b) C(43a) . 1_455 34.0(6) no
C(43b) C(45b) C(44a) . 1_455 26(2) no
C(43b) C(45b) H(33a) . 1_455 68.1 no
C(43b) C(45b) H(34a) . 1_455 95.7 no
C(43b) C(45b) H(36b) . . 107.5 no
C(43b) C(45b) H(37b) . . 110.0 no
C(43b) C(45b) H(38b) . . 107.4 no
C(43a) C(45b) C(44a) 1_455 1_455 60(2) no
C(43a) C(45b) H(33a) 1_455 1_455 87.1 no
C(43a) C(45b) H(34a) 1_455 1_455 118.0 no
C(43a) C(45b) H(36b) 1_455 . 77.0 no
C(43a) C(45b) H(37b) 1_455 . 137.4 no
C(43a) C(45b) H(38b) 1_455 . 102.8 no
C(44a) C(45b) H(33a) 1_455 1_455 51.0 no
C(44a) C(45b) H(34a) 1_455 1_455 82.7 no
C(44a) C(45b) H(36b) 1_455 . 133.5 no
C(44a) C(45b) H(37b) 1_455 . 90.6 no
C(44a) C(45b) H(38b) 1_455 . 100.0 no
H(33a) C(45b) H(34a) 1_455 1_455 107.1 no
H(33a) C(45b) H(36b) 1_455 . 149.1 no
H(33a) C(45b) H(37b) 1_455 . 97.9 no
H(33a) C(45b) H(38b) 1_455 . 50.6 no
H(34a) C(45b) H(36b) 1_455 . 103.8 no
H(34a) C(45b) H(37b) 1_455 . 20.8 no
H(34a) C(45b) H(38b) 1_455 . 133.2 no
H(36b) C(45b) H(37b) . . 111.8 no
H(36b) C(45b) H(38b) . . 107.0 no
H(37b) C(45b) H(38b) . . 113.0 no
C(43a) C(45a) H(36a) . . 109.5 no
C(43a) C(45a) H(37a) . . 110.3 no
C(43a) C(45a) H(38a) . . 109.1 no
H(36a) C(45a) H(37a) . . 110.1 no
H(36a) C(45a) H(38a) . . 108.8 no
H(37a) C(45a) H(38a) . . 109.0 no

loop_
_geom_bond_atom_site_label_1
_geom_bond_atom_site_label_2
_geom_bond_site_symmetry_2
_geom_bond_distance
_geom_bond_publ_flag
O(1) C(17) . 1.426(2) no
O(1) H(1) . 0.94(3) no
O(2) C(18) . 1.441(2) no
O(2) H(2) . 0.86(3) no
O(3a) O(3b) 1_655 1.290(10) no
O(3a) C(43a) . 1.219(8) no
O(3b) C(43b) . 1.160(10) no
O(3b) C(43a) 1_455 1.520(10) no
O(3b) H(35a) 1_455 1.55 no
C(1) C(2) . 1.389(3) no
C(1) C(13) . 1.384(3) no
C(1) H(3) . 0.98(2) no
C(2) C(3) . 1.374(4) no
C(2) H(4) . 0.96(2) no
C(3) C(4) . 1.377(4) no
C(3) H(5) . 0.94(2) no
C(4) C(14) . 1.386(3) no
C(4) H(6) . 0.99(2) no
C(5) C(6) . 1.387(3) no
C(5) C(15) . 1.379(3) no
C(5) H(7) . 0.97(2) no
C(6) C(7) . 1.375(4) no
C(6) H(8) . 0.97(2) no
C(7) C(8) . 1.392(3) no
C(7) H(9) . 0.98(2) no
C(8) C(16) . 1.380(3) no
C(8) H(10) . 1.01(2) no
C(9) C(11) . 1.546(2) no
C(9) C(13) . 1.521(3) no
C(9) C(16) . 1.519(2) no
C(9) H(11) . 0.99(2) no
C(10) C(12) . 1.548(2) no
C(10) C(14) . 1.514(3) no
C(10) C(15) . 1.516(3) no
C(10) H(12) . 0.97(2) no
C(11) C(12) . 1.340(2) no
C(11) C(17) . 1.539(2) no
C(12) C(18) . 1.527(2) no
C(13) C(14) . 1.392(3) no
C(15) C(16) . 1.390(3) no
C(17) C(19) . 1.535(2) no
C(17) C(25) . 1.530(2) no
C(18) C(31) . 1.535(3) no
C(18) C(37) . 1.528(3) no
C(19) C(20) . 1.388(3) no
C(19) C(24) . 1.379(3) no
C(20) C(21) . 1.373(3) no
C(20) H(13) . 0.96(2) no
C(21) C(22) . 1.366(4) no
C(21) H(14) . 0.95(2) no
C(22) C(23) . 1.370(4) no
C(22) H(15) . 0.94(3) no
C(23) C(24) . 1.385(3) no
C(23) H(16) . 1.01(3) no
C(24) H(17) . 0.96(2) no
C(25) C(26) . 1.384(3) no
C(25) C(30) . 1.374(2) no
C(26) C(27) . 1.375(3) no
C(26) H(18) . 0.91(2) no
C(27) C(28) . 1.366(3) no
C(27) H(19) . 0.96(2) no
C(28) C(29) . 1.367(3) no
C(28) H(20) . 0.95(2) no
C(29) C(30) . 1.389(3) no
C(29) H(21) . 0.94(2) no
C(30) H(22) . 0.98(2) no
C(31) C(32) . 1.385(3) no
C(31) C(36) . 1.381(3) no
C(32) C(33) . 1.373(4) no
C(32) H(23) . 0.92(2) no
C(33) C(34) . 1.370(4) no
C(33) H(24) . 1.09(3) no
C(34) C(35) . 1.362(5) no
C(34) H(25) . 1.00(3) no
C(35) C(36) . 1.392(4) no
C(35) H(26) . 0.98(3) no
C(36) H(27) . 0.94(2) no
C(37) C(38) . 1.389(3) no
C(37) C(42) . 1.378(3) no
C(38) C(39) . 1.383(4) no
C(38) H(28) . 0.96(2) no
C(39) C(40) . 1.372(4) no
C(39) H(29) . 0.94(3) no
C(40) C(41) . 1.364(3) no
C(40) H(30) . 1.08(2) no
C(41) C(42) . 1.389(3) no
C(41) H(31) . 0.98(2) no
C(42) H(32) . 1.00(2) no
C(43b) C(43a) 1_455 0.900(10) no
C(43b) C(44a) 1_455 0.89(2) no
C(43b) C(44b) . 1.46(2) no
C(43b) C(45b) . 1.51(2) no
C(43b) H(33a) 1_455 1.58 no
C(43b) H(35a) 1_455 1.12 no
C(43a) C(44a) . 1.37(2) no
C(43a) C(45b) 1_655 1.57(2) no
C(43a) C(45a) . 1.459(9) no
C(44a) C(45b) 1_655 0.77(3) no
C(44a) H(33a) . 1.00 no
C(44a) H(34a) . 0.96 no
C(44a) H(35a) . 1.08 no
C(44a) H(37b) 1_655 1.22 no
C(44a) H(38b) 1_655 1.37 no
C(44b) H(33b) . 0.99 no
C(44b) H(34b) . 0.98 no
C(44b) H(35b) . 1.00 no
C(45b) H(33a) 1_455 1.28 no
C(45b) H(34a) 1_455 0.67 no
C(45b) H(36b) . 1.01 no
C(45b) H(37b) . 0.94 no
C(45b) H(38b) . 1.00 no
C(45a) H(36a) . 0.99 no
C(45a) H(37a) . 0.99 no
C(45a) H(38a) . 1.00 no

loop_
_geom_contact_atom_site_label_1
_geom_contact_atom_site_label_2
_geom_contact_distance
_geom_contact_site_symmetry_2
_geom_contact_publ_flag
O(1) H(5) 2.62(2) 1_455 no
O(1) H(4) 2.70(2) 1_455 no
O(1) C(3) 3.281(3) 1_455 no
O(1) C(2) 3.315(3) 1_455 no
O(2) O(3a) 2.760(4) 1_455 no
O(2) O(3b) 2.800(6) . no
O(2) H(34a) 2.8513 1_455 no
O(2) H(36b) 2.9370 . no
O(2) H(37b) 3.0083 . no
O(2) C(45b) 3.250(10) . no
O(2) C(44a) 3.38(2) 1_455 no
O(2) C(43b) 3.450(10) . no
O(2) C(43a) 3.450(8) 1_455 no
O(3a) O(3b) 1.290(10) 1_655 no
O(3a) C(43b) 1.68(2) 1_655 no
O(3a) H(2) 1.96(3) 1_655 no
O(3a) H(36b) 2.1269 1_655 no
O(3a) C(45b) 2.37(2) 1_655 no
O(3a) H(37a) 2.4027 3_856 no
O(3a) H(38a) 2.5680 3_856 no
O(3a) C(44b) 2.850(10) 1_655 no
O(3a) H(35b) 2.8953 1_655 no
O(3a) C(45a) 2.904(9) 3_856 no
O(3a) H(37b) 2.9244 1_655 no
O(3a) H(15) 3.01(3) 4_655 no
O(3b) C(43a) 1.520(10) 1_455 no
O(3b) H(35a) 1.5475 1_455 no
O(3b) C(44a) 1.80(2) 1_455 no
O(3b) H(2) 1.99(3) . no
O(3b) H(34a) 2.2436 1_455 no
O(3b) H(33a) 2.6687 1_455 no
O(3b) H(16) 2.77(3) 2_545 no
O(3b) C(45a) 2.780(10) 1_455 no
O(3b) H(28) 2.80(3) . no
O(3b) H(37a) 2.9257 1_455 no
O(3b) C(38) 3.458(8) . no
O(3b) C(23) 3.474(7) 2_545 no
C(1) H(38b) 2.6387 4_554 no
C(2) H(9) 2.72(2) 4 no
C(2) C(7) 3.527(3) 4 no
C(3) H(20) 2.95(2) 4_554 no
C(6) H(21) 3.01(2) 4_454 no
C(7) H(21) 2.92(2) 4_454 no
C(14) H(19) 3.03(2) 4_554 no
C(21) H(36b) 2.8857 4_454 no
C(22) H(38a) 2.7826 4_354 no
C(23) H(25) 2.98(3) 2_655 no
C(24) H(25) 2.98(3) 2_655 no
C(26) H(37b) 2.7816 . no
C(26) C(45b) 3.48(2) . no
C(27) H(37b) 3.0504 . no
C(27) C(45b) 3.500(10) . no
C(29) H(14) 3.01(2) 4 no
C(33) H(35b) 2.9897 3_656 no
C(34) C(44b) 3.560(10) 3_656 no
C(39) H(7) 3.05(2) 3_655 no
C(43b) C(44a) 0.89(2) 1_455 no
C(43b) C(43a) 0.900(10) 1_455 no
C(43b) H(35a) 1.1166 1_455 no
C(43b) H(33a) 1.5774 1_455 no
C(43b) H(34a) 1.7142 1_455 no
C(43b) C(45a) 2.01(2) 1_455 no
C(43b) H(36a) 2.3028 1_455 no
C(43b) H(37a) 2.3882 1_455 no
C(43b) H(2) 2.74(3) . no
C(43b) H(38a) 2.7901 1_455 no
C(43a) C(45b) 1.57(2) 1_655 no
C(43a) H(36b) 1.6691 1_655 no
C(43a) C(44b) 1.89(2) 1_655 no
C(43a) H(38b) 2.0418 1_655 no
C(43a) H(35b) 2.1422 1_655 no
C(43a) H(33b) 2.2740 1_655 no
C(43a) H(37b) 2.3530 1_655 no
C(43a) H(34b) 2.6825 1_655 no
C(43a) H(2) 2.73(3) 1_655 no
C(44a) C(45b) 0.77(3) 1_655 no
C(44a) H(37b) 1.2227 1_655 no
C(44a) H(38b) 1.3651 1_655 no
C(44a) H(36b) 1.6431 1_655 no
C(44a) C(44b) 1.89(2) 1_655 no
C(44a) H(33b) 2.0862 1_655 no
C(44a) H(34b) 2.3595 1_655 no
C(44a) H(35b) 2.6693 1_655 no
C(44a) H(2) 2.84(3) 1_655 no
C(44b) H(33a) 1.7323 1_455 no
C(44b) H(36a) 1.7594 1_455 no
C(44b) C(45a) 1.87(2) 1_455 no
C(44b) H(35a) 1.8910 1_455 no
C(44b) H(37a) 1.8980 1_455 no
C(44b) H(34a) 2.8514 1_455 no
C(44b) H(38a) 2.8629 1_455 no
C(45b) H(34a) 0.6742 1_455 no
C(45b) H(33a) 1.2848 1_455 no
C(45b) H(35a) 1.7843 1_455 no
C(45b) C(45a) 2.58(2) 1_455 no
C(45b) H(36a) 2.5826 1_455 no
C(45b) H(2) 2.84(3) . no
C(45b) H(38a) 3.0429 1_455 no
C(45a) H(35b) 1.6415 1_655 no
C(45a) H(33b) 1.9011 1_655 no
C(45a) H(38b) 2.4698 1_655 no
C(45a) H(36b) 2.6598 1_655 no
C(45a) H(34b) 2.8355 1_655 no
H(2) H(34a) 2.5336 1_455 no
H(2) H(36b) 2.5889 . no
H(3) H(36a) 2.3278 4_454 no
H(3) H(38b) 2.3935 4_554 no
H(3) H(33b) 2.4797 4_554 no
H(3) H(33a) 2.6900 4_454 no
H(7) H(27) 2.46(3) 3_655 no
H(13) H(20) 2.61(3) 4_454 no
H(14) H(36b) 2.2342 4_454 no
H(15) H(35b) 2.3459 2 no
H(15) H(37a) 2.4654 2_655 no
H(15) H(38a) 2.5234 4_354 no
H(16) H(25) 2.42(4) 2_655 no
H(17) H(25) 2.52(4) 2_655 no
H(17) H(29) 2.55(4) 2 no
H(33a) H(38b) 1.0099 1_655 no
H(33a) H(33b) 1.4640 1_655 no
H(33a) H(37b) 1.6927 1_655 no
H(33a) H(34b) 2.1659 1_655 no
H(33a) H(36b) 2.2154 1_655 no
H(33a) H(35b) 2.6279 1_655 no
H(33b) H(36a) 1.2770 1_455 no
H(33b) H(37a) 2.2090 1_455 no
H(33b) H(35a) 2.4102 1_455 no
H(34a) H(37b) 0.3910 1_655 no
H(34a) H(36b) 1.3434 1_655 no
H(34a) H(38b) 1.5410 1_655 no
H(34b) H(35a) 1.9043 1_455 no
H(34b) H(36a) 2.6736 1_455 no
H(35a) H(37b) 1.7673 1_655 no
H(35a) H(38b) 2.3444 1_655 no
H(35a) H(36b) 2.5978 1_655 no
H(35b) H(37a) 1.1664 1_455 no
H(35b) H(36a) 1.8226 1_455 no
H(35b) H(38a) 2.5758 1_455 no
H(36a) H(38b) 2.1151 1_655 no

loop_
_geom_torsion_atom_site_label_1
_geom_torsion_atom_site_label_2
_geom_torsion_atom_site_label_3
_geom_torsion_atom_site_label_4
_geom_torsion_site_symmetry_2
_geom_torsion_site_symmetry_3
_geom_torsion_site_symmetry_4
_geom_torsion
_geom_torsion_publ_flag
O(1) C(17) C(11) C(9) . . . 148.60(10) no
O(1) C(17) C(11) C(12) . . . -25.5(3) no
O(1) C(17) C(19) C(20) . . . -47.4(2) no
O(1) C(17) C(19) C(24) . . . 132.3(2) no
O(1) C(17) C(25) C(26) . . . -37.9(2) no
O(1) C(17) C(25) C(30) . . . 143.4(2) no
O(2) C(18) C(12) C(10) . . . 160.70(10) no
O(2) C(18) C(12) C(11) . . . -13.2(3) no
O(2) C(18) C(31) C(32) . . . -44.4(2) no
O(2) C(18) C(31) C(36) . . . 139.0(2) no
O(2) C(18) C(37) C(38) . . . -57.4(2) no
O(2) C(18) C(37) C(42) . . . 120.8(2) no
O(3a) O(3b) C(43a) C(43b) 1_655 . 1_655 174.0(10) no
O(3a) O(3b) C(43a) C(44a) 1_655 . . 140.0(10) no
O(3a) O(3b) C(43a) C(45b) 1_655 . 1_655 117.9(9) no
O(3a) O(3b) C(43a) C(45a) 1_655 . . -102.0(10) no
O(3a) C(43a) C(43b) C(44a) . 1_655 . -118.0(10) no
O(3a) C(43a) C(44a) C(43b) . . 1_655 76(2) no
O(3a) C(43a) C(44a) C(45b) . . 1_655 -91(2) no
O(3a) C(43a) C(45b) C(44a) . 1_655 . 103(2) no
O(3b) O(3a) C(43b) C(43a) 1_455 . 1_455 173.0(10) no
O(3b) O(3a) C(43b) C(44a) 1_455 . 1_455 -110(2) no
O(3b) O(3a) C(43b) C(44b) 1_455 . . 107.0(10) no
O(3b) O(3a) C(43b) C(45b) 1_455 . . -121.0(10) no
O(3b) C(43b) C(43a) C(45b) . 1_455 . 117.5(9) no
O(3b) C(43b) C(44a) C(45b) . 1_455 . -85(4) no
O(3b) C(43b) C(45b) C(43a) . . 1_455 -87.0(10) no
O(3b) C(43b) C(45b) C(44a) . . 1_455 107(4) no
O(3b) C(43a) C(43b) C(44a) 1_455 . 1_455 -123.0(10) no
O(3b) C(43a) C(43b) C(44b) 1_455 . . 128.0(10) no
O(3b) C(43a) C(43b) C(45b) 1_455 . . -117.5(9) no
O(3b) C(43a) C(45b) C(43b) 1_455 . . 42.7(10) no
O(3b) C(43a) C(45b) C(44a) 1_455 . 1_455 50(2) no
C(1) C(2) C(3) C(4) . . . 0.1(4) no
C(1) C(13) C(9) C(11) . . . -126.7(2) no
C(1) C(13) C(9) C(16) . . . 120.6(2) no
C(1) C(13) C(14) C(4) . . . -0.3(3) no
C(1) C(13) C(14) C(10) . . . -178.5(2) no
C(2) C(1) C(13) C(9) . . . -177.3(2) no
C(2) C(1) C(13) C(14) . . . 0.7(3) no
C(2) C(3) C(4) C(14) . . . 0.4(3) no
C(3) C(2) C(1) C(13) . . . -0.7(3) no
C(3) C(4) C(14) C(10) . . . 177.7(2) no
C(3) C(4) C(14) C(13) . . . -0.3(3) no
C(4) C(14) C(10) C(12) . . . 125.6(2) no
C(4) C(14) C(10) C(15) . . . -120.2(2) no
C(4) C(14) C(13) C(9) . . . 178.1(2) no
C(5) C(6) C(7) C(8) . . . 0.8(4) no
C(5) C(15) C(10) C(12) . . . -127.8(2) no
C(5) C(15) C(10) C(14) . . . 119.4(2) no
C(5) C(15) C(16) C(8) . . . 1.0(3) no
C(5) C(15) C(16) C(9) . . . -177.6(2) no
C(6) C(5) C(15) C(10) . . . -178.1(2) no
C(6) C(5) C(15) C(16) . . . -0.5(3) no
C(6) C(7) C(8) C(16) . . . -0.2(3) no
C(7) C(6) C(5) C(15) . . . -0.4(4) no
C(7) C(8) C(16) C(9) . . . 177.7(2) no
C(7) C(8) C(16) C(15) . . . -0.7(3) no
C(8) C(16) C(9) C(11) . . . 124.1(2) no
C(8) C(16) C(9) C(13) . . . -121.4(2) no
C(8) C(16) C(15) C(10) . . . 179.0(2) no
C(9) C(11) C(12) C(10) . . . -6.3(2) no
C(9) C(11) C(12) C(18) . . . 167.6(2) no
C(9) C(11) C(17) C(19) . . . 35.9(2) no
C(9) C(11) C(17) C(25) . . . -87.8(2) no
C(9) C(13) C(14) C(10) . . . -0.2(2) no
C(9) C(16) C(15) C(10) . . . 0.4(2) no
C(10) C(12) C(11) C(17) . . . 168.0(2) no
C(10) C(12) C(18) C(31) . . . 46.1(2) no
C(10) C(12) C(18) C(37) . . . -79.7(2) no
C(11) C(9) C(13) C(14) . . . 55.1(2) no
C(11) C(9) C(16) C(15) . . . -57.4(2) no
C(11) C(12) C(10) C(14) . . . 61.2(2) no
C(11) C(12) C(10) C(15) . . . -51.2(2) no
C(11) C(12) C(18) C(31) . . . -127.7(2) no
C(11) C(12) C(18) C(37) . . . 106.4(2) no
C(11) C(17) C(19) C(20) . . . 70.6(2) no
C(11) C(17) C(19) C(24) . . . -109.7(2) no
C(11) C(17) C(25) C(26) . . . -162.4(2) no
C(11) C(17) C(25) C(30) . . . 19.0(2) no
C(12) C(10) C(14) C(13) . . . -56.3(2) no
C(12) C(10) C(15) C(16) . . . 54.4(2) no
C(12) C(11) C(9) C(13) . . . -51.1(2) no
C(12) C(11) C(9) C(16) . . . 61.3(2) no
C(12) C(11) C(17) C(19) . . . -138.1(2) no
C(12) C(11) C(17) C(25) . . . 98.2(2) no
C(12) C(18) C(31) C(32) . . . 70.7(2) no
C(12) C(18) C(31) C(36) . . . -106.0(2) no
C(12) C(18) C(37) C(38) . . . -176.4(2) no
C(12) C(18) C(37) C(42) . . . 1.7(3) no
C(13) C(9) C(11) C(17) . . . 133.8(2) no
C(13) C(9) C(16) C(15) . . . 57.2(2) no
C(13) C(14) C(10) C(15) . . . 57.9(2) no
C(14) C(10) C(12) C(18) . . . -113.8(2) no
C(14) C(10) C(15) C(16) . . . -58.4(2) no
C(14) C(13) C(9) C(16) . . . -57.6(2) no
C(15) C(10) C(12) C(18) . . . 133.8(2) no
C(16) C(9) C(11) C(17) . . . -113.7(2) no
C(17) C(11) C(12) C(18) . . . -18.1(3) no
C(17) C(19) C(20) C(21) . . . -179.8(2) no
C(17) C(19) C(24) C(23) . . . -179.6(2) no
C(17) C(25) C(26) C(27) . . . -179.2(2) no
C(17) C(25) C(30) C(29) . . . 177.8(2) no
C(18) C(31) C(32) C(33) . . . -176.6(2) no
C(18) C(31) C(36) C(35) . . . 176.5(2) no
C(18) C(37) C(38) C(39) . . . 177.7(2) no
C(18) C(37) C(42) C(41) . . . -178.3(2) no
C(19) C(17) C(25) C(26) . . . 75.6(2) no
C(19) C(17) C(25) C(30) . . . -103.1(2) no
C(19) C(20) C(21) C(22) . . . -0.6(4) no
C(19) C(24) C(23) C(22) . . . -0.5(5) no
C(20) C(19) C(17) C(25) . . . -165.1(2) no
C(20) C(19) C(24) C(23) . . . 0.1(4) no
C(20) C(21) C(22) C(23) . . . 0.1(5) no
C(21) C(20) C(19) C(24) . . . 0.4(3) no
C(21) C(22) C(23) C(24) . . . 0.4(5) no
C(24) C(19) C(17) C(25) . . . 14.6(3) no
C(25) C(26) C(27) C(28) . . . 1.4(4) no
C(25) C(30) C(29) C(28) . . . 1.3(3) no
C(26) C(25) C(30) C(29) . . . -0.8(3) no
C(26) C(27) C(28) C(29) . . . -1.0(4) no
C(27) C(26) C(25) C(30) . . . -0.5(3) no
C(27) C(28) C(29) C(30) . . . -0.3(4) no
C(31) C(18) C(37) C(38) . . . 61.5(2) no
C(31) C(18) C(37) C(42) . . . -120.3(2) no
C(31) C(32) C(33) C(34) . . . -0.2(5) no
C(31) C(36) C(35) C(34) . . . 0.1(5) no
C(32) C(31) C(18) C(37) . . . -164.2(2) no
C(32) C(31) C(36) C(35) . . . -0.2(4) no
C(32) C(33) C(34) C(35) . . . 0.1(6) no
C(33) C(32) C(31) C(36) . . . 0.2(4) no
C(33) C(34) C(35) C(36) . . . -0.1(6) no
C(36) C(31) C(18) C(37) . . . 19.2(3) no
C(37) C(38) C(39) C(40) . . . 0.5(4) no
C(37) C(42) C(41) C(40) . . . 0.8(4) no
C(38) C(37) C(42) C(41) . . . -0.1(3) no
C(38) C(39) C(40) C(41) . . . 0.2(4) no
C(39) C(38) C(37) C(42) . . . -0.5(4) no
C(39) C(40) C(41) C(42) . . . -0.9(4) no
C(43b) O(3b) C(43a) C(45b) . 1_455 . -56.0(10) no
C(43b) C(43a) C(45b) C(44a) 1_455 . 1_455 7(2) no
C(43b) C(44a) C(45b) C(43a) 1_455 . 1_455 -9(2) no
C(43a) C(43b) C(44a) C(45b) 1_655 . 1_655 15(4) no
C(44a) C(43b) C(43a) C(45b) 1_655 . 1_655 -5.0(10) no
C(44a) C(43b) C(43a) C(45a) 1_655 . . 104.0(10) no
C(44a) C(45b) C(43a) C(45a) 1_655 . . -99(2) no
C(44b) C(43b) C(43a) C(45b) . 1_455 . -113.8(10) no
C(44b) C(43b) C(44a) C(45b) . 1_455 . 122(3) no
